data_2230193
loop_
_publ_author_name
'Zhang, Yan-Ling'
'Zhang, Xiao-Wei'
'Zhang, Fu-Juan'

_publ_section_title
;
 3-[(Cyclohexylidene)amino]-1-(4-methylphenyl)thiourea
;
_journal_coeditor_code XU5197
_journal_issue 5
_journal_name_full 'Acta Crystallographica Section E'
_journal_page_first o1268
_journal_paper_doi 10.1107/S1600536811015510
_journal_volume 67
_journal_year 2011
_chemical_formula_iupac 'C14 H19 N3 S'
_chemical_formula_moiety 'C14 H19 N3 S'
_chemical_formula_sum 'C14 H19 N3 S'
_chemical_formula_weight 261.38
_chemical_name_systematic
;
3-[(Cyclohexylidene)amino]-1-(4-methylphenyl)thiourea
;
_space_group_IT_number 73
_symmetry_cell_setting orthorhombic
_symmetry_space_group_name_Hall '-I 2b 2c'
_symmetry_space_group_name_H-M 'I b c a'
_atom_sites_solution_hydrogens geom
_atom_sites_solution_primary direct
_atom_sites_solution_secondary difmap
_audit_creation_method SHELXL-97
_cell_angle_alpha 90.00
_cell_angle_beta 90.00
_cell_angle_gamma 90.00
_cell_formula_units_Z 16
_cell_length_a 14.9151(4)
_cell_length_b 22.5593(5)
_cell_length_c 17.1642(3)
_cell_measurement_reflns_used 2807
_cell_measurement_temperature 291(2)
_cell_measurement_theta_max 70.2940
_cell_measurement_theta_min 3.2326
_cell_volume 5775.3(2)
_computing_cell_refinement 'CrysAlis PRO (Oxford Diffraction, 2010)'
_computing_data_collection 'CrysAlis PRO (Oxford Diffraction, 2010)'
_computing_data_reduction 'CrysAlis RED (Oxford Diffraction, 2010)'
_computing_molecular_graphics 'SHELXTL (Sheldrick, 2008)'
_computing_publication_material 'SHELXTL (Sheldrick, 2008)'
_computing_structure_refinement 'SHELXTL (Sheldrick, 2008)'
_computing_structure_solution 'SHELXTL (Sheldrick, 2008)'
_diffrn_ambient_temperature 291(2)
_diffrn_measured_fraction_theta_full 1.000
_diffrn_measured_fraction_theta_max 1.000
_diffrn_measurement_device_type 'Oxford Diffraction Xcalibur Eos Gemini'
_diffrn_measurement_method \w
_diffrn_radiation_monochromator graphite
_diffrn_radiation_source 'fine-focus sealed tube'
_diffrn_radiation_type CuK\a
_diffrn_radiation_wavelength 1.54184
_diffrn_reflns_av_R_equivalents 0.0323
_diffrn_reflns_av_sigmaI/netI 0.0336
_diffrn_reflns_limit_h_max 17
_diffrn_reflns_limit_h_min -7
_diffrn_reflns_limit_k_max 26
_diffrn_reflns_limit_k_min -26
_diffrn_reflns_limit_l_max 20
_diffrn_reflns_limit_l_min -19
_diffrn_reflns_number 7202
_diffrn_reflns_theta_full 67.07
_diffrn_reflns_theta_max 67.07
_diffrn_reflns_theta_min 3.92
_diffrn_standards_decay_% 0
_diffrn_standards_interval_count 0
_diffrn_standards_interval_time 0
_diffrn_standards_number 0
_exptl_absorpt_coefficient_mu 1.873
_exptl_absorpt_correction_T_max 0.6517
_exptl_absorpt_correction_T_min 0.5213
_exptl_absorpt_correction_type multi-scan
_exptl_absorpt_process_details '(CrysAlis RED; Oxford Diffraction, 2010)'
_exptl_crystal_colour colorless
_exptl_crystal_density_diffrn 1.202
_exptl_crystal_density_method 'not measured'
_exptl_crystal_description prismatic
_exptl_crystal_F_000 2240
_exptl_crystal_size_max 0.40
_exptl_crystal_size_mid 0.25
_exptl_crystal_size_min 0.25
_refine_diff_density_max 0.367
_refine_diff_density_min -0.250
_refine_ls_extinction_method none
_refine_ls_goodness_of_fit_ref 1.024
_refine_ls_hydrogen_treatment mixed
_refine_ls_matrix_type full
_refine_ls_number_parameters 172
_refine_ls_number_reflns 2583
_refine_ls_number_restraints 0
_refine_ls_restrained_S_all 1.024
_refine_ls_R_factor_all 0.0658
_refine_ls_R_factor_gt 0.0526
_refine_ls_shift/su_max 0.000
_refine_ls_shift/su_mean 0.000
_refine_ls_structure_factor_coef Fsqd
_refine_ls_weighting_details 'calc w=1/[\s^2^(Fo^2^)+(0.1042P)^2^+0.7804P] where P=(Fo^2^+2Fc^2^)/3'
_refine_ls_weighting_scheme calc
_refine_ls_wR_factor_gt 0.1476
_refine_ls_wR_factor_ref 0.1616
_reflns_number_gt 2024
_reflns_number_total 2583
_reflns_threshold_expression I>2\s(I)
_cod_data_source_file xu5197.cif
_cod_data_source_block I
_cod_database_code 2230193
_cod_database_fobs_code 2230193

loop_
_symmetry_equiv_pos_as_xyz
'x, y, z'
'-x, -y+1/2, z'
'x, -y, -z+1/2'
'-x+1/2, y, -z'
'x+1/2, y+1/2, z+1/2'
'-x+1/2, -y+1, z+1/2'
'x+1/2, -y+1/2, -z+1'
'-x+1, y+1/2, -z+1/2'
'-x, -y, -z'
'x, y-1/2, -z'
'-x, y, z-1/2'
'x-1/2, -y, z'
'-x+1/2, -y+1/2, -z+1/2'
'x+1/2, y, -z+1/2'
'-x+1/2, y+1/2, z'
'x, -y+1/2, z+1/2'

loop_
_atom_site_type_symbol
_atom_site_label
_atom_site_fract_x
_atom_site_fract_y
_atom_site_fract_z
_atom_site_U_iso_or_equiv
_atom_site_adp_type
_atom_site_calc_flag
_atom_site_refinement_flags
_atom_site_occupancy
_atom_site_symmetry_multiplicity
_atom_site_disorder_assembly
_atom_site_disorder_group
S S1 0.88952(5) 0.07068(3) 0.17935(3) 0.0599(3) Uani d . 1 1 . .
N N1 0.84361(13) 0.02381(8) 0.04022(10) 0.0481(5) Uani d . 1 1 . .
N N2 0.78485(14) -0.01953(8) 0.14881(10) 0.0498(5) Uani d . 1 1 . .
N N3 0.74084(15) -0.05790(8) 0.09883(10) 0.0514(5) Uani d . 1 1 . .
C C1 0.89252(14) 0.06343(9) -0.00784(12) 0.0450(5) Uani d . 1 1 . .
C C2 0.89188(19) 0.12432(11) 0.00239(14) 0.0557(6) Uani d . 1 1 . .
H H2A 0.8572 0.1413 0.0414 0.067 Uiso calc R 1 1 . .
C C3 0.94341(19) 0.15961(10) -0.04609(14) 0.0597(6) Uani d . 1 1 . .
H H3 0.9435 0.2004 -0.0385 0.072 Uiso calc R 1 1 . .
C C4 0.99514(19) 0.13567(10) -0.10592(13) 0.0544(6) Uani d . 1 1 . .
C C5 0.99072(18) 0.07526(10) -0.11773(13) 0.0520(5) Uani d . 1 1 . .
H H5 1.0221 0.0585 -0.1590 0.062 Uiso calc R 1 1 . .
C C6 0.94050(17) 0.03922(10) -0.06944(12) 0.0505(5) Uani d . 1 1 . .
H H6 0.9388 -0.0014 -0.0782 0.061 Uiso calc R 1 1 . .
C C7 1.0565(2) 0.17332(13) -0.15541(18) 0.0741(8) Uani d . 1 1 . .
H H7A 1.0221 0.1928 -0.1951 0.111 Uiso calc R 1 1 . .
H H7B 1.1011 0.1486 -0.1793 0.111 Uiso calc R 1 1 . .
H H7C 1.0853 0.2025 -0.1233 0.111 Uiso calc R 1 1 . .
C C8 0.83781(15) 0.02349(9) 0.11831(12) 0.0460(5) Uani d . 1 1 . .
C C9 0.68926(18) -0.09724(10) 0.12732(14) 0.0538(6) Uani d . 1 1 . .
C C10 0.6399(2) -0.13589(14) 0.07092(18) 0.0749(8) Uani d . 1 1 . .
H H10A 0.6617 -0.1284 0.0186 0.090 Uiso calc R 1 1 . .
H H10B 0.5765 -0.1262 0.0723 0.090 Uiso calc R 1 1 . .
C C11 0.6526(3) -0.20137(15) 0.0908(2) 0.0911(11) Uani d . 1 1 . .
H H11A 0.6166 -0.2254 0.0559 0.109 Uiso calc R 1 1 . .
H H11B 0.7149 -0.2122 0.0835 0.109 Uiso calc R 1 1 . .
C C12 0.6250(3) -0.21354(16) 0.1747(2) 0.0961(11) Uani d . 1 1 . .
H H12A 0.5615 -0.2058 0.1808 0.115 Uiso calc R 1 1 . .
H H12B 0.6358 -0.2549 0.1869 0.115 Uiso calc R 1 1 . .
C C13 0.6773(2) -0.17499(16) 0.2301(2) 0.0873(10) Uani d . 1 1 . .
H H13A 0.7401 -0.1861 0.2279 0.105 Uiso calc R 1 1 . .
H H13B 0.6563 -0.1820 0.2827 0.105 Uiso calc R 1 1 . .
C C14 0.6686(2) -0.10938(14) 0.21164(16) 0.0694(7) Uani d . 1 1 . .
H H14A 0.6081 -0.0963 0.2232 0.083 Uiso calc R 1 1 . .
H H14B 0.7096 -0.0870 0.2443 0.083 Uiso calc R 1 1 . .
H H1 0.8188(16) -0.0081(12) 0.0192(16) 0.052(7) Uiso d . 1 1 . .
H H2 0.799(2) -0.0305(14) 0.195(2) 0.075(9) Uiso d . 1 1 . .

loop_
_atom_site_aniso_label
_atom_site_aniso_U_11
_atom_site_aniso_U_22
_atom_site_aniso_U_33
_atom_site_aniso_U_12
_atom_site_aniso_U_13
_atom_site_aniso_U_23
S1 0.0824(5) 0.0632(4) 0.0341(3) -0.0172(3) -0.0022(3) -0.0052(2)
N1 0.0605(11) 0.0528(9) 0.0309(8) -0.0072(9) -0.0017(8) -0.0002(7)
N2 0.0634(11) 0.0556(10) 0.0305(8) -0.0083(9) 0.0003(9) 0.0003(7)
N3 0.0674(12) 0.0519(9) 0.0349(9) -0.0070(9) -0.0031(9) -0.0016(7)
C1 0.0521(12) 0.0514(11) 0.0316(10) -0.0003(9) -0.0032(9) 0.0030(8)
C2 0.0735(15) 0.0532(11) 0.0403(11) 0.0110(11) 0.0104(11) 0.0009(9)
C3 0.0864(17) 0.0448(11) 0.0478(12) 0.0051(11) 0.0066(13) 0.0030(9)
C4 0.0675(14) 0.0561(12) 0.0395(11) 0.0009(11) 0.0037(11) 0.0078(9)
C5 0.0638(13) 0.0580(12) 0.0344(10) 0.0066(11) 0.0062(10) 0.0002(9)
C6 0.0673(14) 0.0482(10) 0.0358(10) 0.0004(10) -0.0008(10) -0.0013(8)
C7 0.094(2) 0.0640(14) 0.0641(16) -0.0064(15) 0.0204(16) 0.0083(13)
C8 0.0529(12) 0.0526(11) 0.0323(10) 0.0015(9) 0.0001(9) -0.0013(8)
C9 0.0626(14) 0.0548(11) 0.0441(12) -0.0055(11) -0.0049(11) 0.0044(9)
C10 0.092(2) 0.0761(16) 0.0568(15) -0.0252(16) -0.0137(15) 0.0025(13)
C11 0.114(3) 0.0713(17) 0.088(2) -0.0287(19) 0.002(2) -0.0052(16)
C12 0.109(3) 0.0764(19) 0.103(3) -0.0260(19) 0.007(2) 0.0240(19)
C13 0.088(2) 0.102(2) 0.0714(19) -0.0172(19) 0.0029(17) 0.0367(18)
C14 0.0722(16) 0.0869(18) 0.0490(14) -0.0193(15) 0.0081(13) 0.0049(13)

loop_
_atom_type_symbol
_atom_type_description
_atom_type_scat_dispersion_real
_atom_type_scat_dispersion_imag
_atom_type_scat_source
C C 0.0181 0.0091 'International Tables Vol C Tables 4.2.6.8 and 6.1.1.4'
H H 0.0000 0.0000 'International Tables Vol C Tables 4.2.6.8 and 6.1.1.4'
S S 0.3331 0.5567 'International Tables Vol C Tables 4.2.6.8 and 6.1.1.4'
N N 0.0311 0.0180 'International Tables Vol C Tables 4.2.6.8 and 6.1.1.4'

loop_
_geom_angle_atom_site_label_1
_geom_angle_atom_site_label_2
_geom_angle_atom_site_label_3
_geom_angle_site_symmetry_1
_geom_angle_site_symmetry_3
_geom_angle
_geom_angle_publ_flag
C8 N1 C1 . . 128.10(19) ?
C8 N1 H1 . . 112.0(17) ?
C1 N1 H1 . . 119.4(17) ?
C8 N2 N3 . . 118.98(17) ?
C8 N2 H2 . . 115(2) ?
N3 N2 H2 . . 121(2) ?
C9 N3 N2 . . 119.01(19) ?
C2 C1 C6 . . 119.4(2) ?
C2 C1 N1 . . 123.2(2) ?
C6 C1 N1 . . 117.39(19) ?
C3 C2 C1 . . 119.4(2) ?
C3 C2 H2A . . 120.3 ?
C1 C2 H2A . . 120.3 ?
C2 C3 C4 . . 121.8(2) ?
C2 C3 H3 . . 119.1 ?
C4 C3 H3 . . 119.1 ?
C5 C4 C3 . . 117.7(2) ?
C5 C4 C7 . . 120.1(2) ?
C3 C4 C7 . . 122.1(2) ?
C4 C5 C6 . . 121.3(2) ?
C4 C5 H5 . . 119.4 ?
C6 C5 H5 . . 119.4 ?
C5 C6 C1 . . 120.3(2) ?
C5 C6 H6 . . 119.8 ?
C1 C6 H6 . . 119.8 ?
C4 C7 H7A . . 109.5 ?
C4 C7 H7B . . 109.5 ?
H7A C7 H7B . . 109.5 ?
C4 C7 H7C . . 109.5 ?
H7A C7 H7C . . 109.5 ?
H7B C7 H7C . . 109.5 ?
N1 C8 N2 . . 115.25(19) ?
N1 C8 S1 . . 126.08(17) ?
N2 C8 S1 . . 118.67(16) ?
N3 C9 C10 . . 117.1(2) ?
N3 C9 C14 . . 128.3(2) ?
C10 C9 C14 . . 114.6(2) ?
C9 C10 C11 . . 111.0(3) ?
C9 C10 H10A . . 109.4 ?
C11 C10 H10A . . 109.4 ?
C9 C10 H10B . . 109.4 ?
C11 C10 H10B . . 109.4 ?
H10A C10 H10B . . 108.0 ?
C12 C11 C10 . . 110.6(3) ?
C12 C11 H11A . . 109.5 ?
C10 C11 H11A . . 109.5 ?
C12 C11 H11B . . 109.5 ?
C10 C11 H11B . . 109.5 ?
H11A C11 H11B . . 108.1 ?
C13 C12 C11 . . 110.7(3) ?
C13 C12 H12A . . 109.5 ?
C11 C12 H12A . . 109.5 ?
C13 C12 H12B . . 109.5 ?
C11 C12 H12B . . 109.5 ?
H12A C12 H12B . . 108.1 ?
C12 C13 C14 . . 112.8(3) ?
C12 C13 H13A . . 109.0 ?
C14 C13 H13A . . 109.0 ?
C12 C13 H13B . . 109.0 ?
C14 C13 H13B . . 109.0 ?
H13A C13 H13B . . 107.8 ?
C9 C14 C13 . . 111.1(3) ?
C9 C14 H14A . . 109.4 ?
C13 C14 H14A . . 109.4 ?
C9 C14 H14B . . 109.4 ?
C13 C14 H14B . . 109.4 ?
H14A C14 H14B . . 108.0 ?

loop_
_geom_bond_atom_site_label_1
_geom_bond_atom_site_label_2
_geom_bond_site_symmetry_2
_geom_bond_distance
_geom_bond_publ_flag
S1 C8 . 1.681(2) ?
N1 C8 . 1.343(3) ?
N1 C1 . 1.418(3) ?
N1 H1 . 0.89(3) ?
N2 C8 . 1.356(3) ?
N2 N3 . 1.384(3) ?
N2 H2 . 0.86(3) ?
N3 C9 . 1.272(3) ?
C1 C2 . 1.385(3) ?
C1 C6 . 1.389(3) ?
C2 C3 . 1.385(4) ?
C2 H2A . 0.9300 ?
C3 C4 . 1.393(4) ?
C3 H3 . 0.9300 ?
C4 C5 . 1.379(3) ?
C4 C7 . 1.510(4) ?
C5 C6 . 1.382(3) ?
C5 H5 . 0.9300 ?
C6 H6 . 0.9300 ?
C7 H7A . 0.9600 ?
C7 H7B . 0.9600 ?
C7 H7C . 0.9600 ?
C9 C10 . 1.497(4) ?
C9 C14 . 1.505(3) ?
C10 C11 . 1.528(5) ?
C10 H10A . 0.9700 ?
C10 H10B . 0.9700 ?
C11 C12 . 1.523(5) ?
C11 H11A . 0.9700 ?
C11 H11B . 0.9700 ?
C12 C13 . 1.506(5) ?
C12 H12A . 0.9700 ?
C12 H12B . 0.9700 ?
C13 C14 . 1.519(5) ?
C13 H13A . 0.9700 ?
C13 H13B . 0.9700 ?
C14 H14A . 0.9700 ?
C14 H14B . 0.9700 ?

loop_
_geom_hbond_atom_site_label_D
_geom_hbond_atom_site_label_H
_geom_hbond_atom_site_label_A
_geom_hbond_site_symmetry_A
_geom_hbond_distance_DH
_geom_hbond_distance_HA
_geom_hbond_distance_DA
_geom_hbond_angle_DHA
N1 H1 N3 4_655 0.89(3) 2.48(3) 3.268(3) 148(2)
N2 H2 S1 3 0.86(3) 2.70(3) 3.531(2) 164(3)

loop_
_cod_related_entry_id
_cod_related_entry_database
_cod_related_entry_code
1 ChemSpider 30656675
